data_7014416
loop_
_publ_author_name
'Ovchinnikova, Natalia S.'
'Goryunkov, Alexey A.'
'Khavrel, Pavel A.'
'Belov, Nikita M.'
'Apenova, Marina G.'
'Ioffe, Ilya N.'
'Yurovskaya, Marina A.'
'Troyanov, Sergey I.'
'Sidorov, Lev N.'
'Kemnitz, Erhard'

_publ_section_title
;
 Unexpected fullerene dimerization via [5,6]-bond upon
 functionalization of C(s)-C70(CF3)8 by the Bingel reaction.
;
_journal_issue 4
_journal_name_full 'Dalton transactions (Cambridge, England : 2003)'
_journal_page_first 959
_journal_page_last 965
_journal_paper_doi 10.1039/c0dt00777c
_journal_volume 40
_journal_year 2011
_chemical_formula_sum 'C170 H16 F48'
_chemical_formula_weight 2969.83
_chemical_name_systematic
;
?
;
_space_group_IT_number 2
_symmetry_cell_setting triclinic
_symmetry_space_group_name_Hall '-P 1'
_symmetry_space_group_name_H-M 'P -1'
_atom_sites_solution_hydrogens geom
_atom_sites_solution_primary direct
_atom_sites_solution_secondary difmap
_audit_creation_method SHELXL-97
_cell_angle_alpha 91.059(3)
_cell_angle_beta 91.737(3)
_cell_angle_gamma 103.814(3)
_cell_formula_units_Z 1
_cell_length_a 11.0208(6)
_cell_length_b 12.2075(6)
_cell_length_c 19.5614(12)
_cell_measurement_reflns_used 17000
_cell_measurement_temperature 100(2)
_cell_measurement_theta_max 32
_cell_measurement_theta_min 5
_cell_volume 2553.5(2)
_computing_cell_refinement XDS
_computing_data_reduction XDS
_computing_structure_refinement 'SHELXL-97 (Sheldrick, 1997)'
_computing_structure_solution 'SHELXS-97 (Sheldrick, 1990)'
_diffrn_ambient_temperature 100(2)
_diffrn_measured_fraction_theta_full 0.882
_diffrn_measured_fraction_theta_max 0.748
_diffrn_measurement_device_type MAR225
_diffrn_measurement_method CCD
_diffrn_radiation_monochromator Cu(113)
_diffrn_radiation_source 'BL 14.2, PSF, BESSY, Berlin, Germany'
_diffrn_radiation_type synchrotron
_diffrn_radiation_wavelength 0.90500
_diffrn_reflns_av_R_equivalents 0.1417
_diffrn_reflns_av_sigmaI/netI 0.1186
_diffrn_reflns_limit_h_max 14
_diffrn_reflns_limit_h_min -14
_diffrn_reflns_limit_k_max 14
_diffrn_reflns_limit_k_min -15
_diffrn_reflns_limit_l_max 25
_diffrn_reflns_limit_l_min -25
_diffrn_reflns_number 34123
_diffrn_reflns_theta_full 32.60
_diffrn_reflns_theta_max 36.84
_diffrn_reflns_theta_min 2.85
_exptl_absorpt_coefficient_mu 0.174
_exptl_absorpt_correction_type none
_exptl_crystal_colour light-yellow
_exptl_crystal_density_diffrn 1.931
_exptl_crystal_density_method 'not measured'
_exptl_crystal_description plate
_exptl_crystal_F_000 1468
_exptl_crystal_size_max 0.03
_exptl_crystal_size_mid 0.03
_exptl_crystal_size_min 0.01
_refine_diff_density_max 0.772
_refine_diff_density_min -0.575
_refine_diff_density_rms 0.135
_refine_ls_extinction_method none
_refine_ls_goodness_of_fit_ref 1.115
_refine_ls_hydrogen_treatment constr
_refine_ls_matrix_type full
_refine_ls_number_parameters 1037
_refine_ls_number_reflns 9316
_refine_ls_number_restraints 300
_refine_ls_restrained_S_all 1.137
_refine_ls_R_factor_all 0.1643
_refine_ls_R_factor_gt 0.0864
_refine_ls_shift/su_max 0.012
_refine_ls_shift/su_mean 0.001
_refine_ls_structure_factor_coef Fsqd
_refine_ls_weighting_details 'calc w=1/[\s^2^(Fo^2^)+(0.1000P)^2^+5.0000P] where P=(Fo^2^+2Fc^2^)/3'
_refine_ls_weighting_scheme calc
_refine_ls_wR_factor_gt 0.2034
_refine_ls_wR_factor_ref 0.2267
_reflns_number_gt 5484
_reflns_number_total 9316
_reflns_threshold_expression >2sigma(I)
_cod_data_source_file C0DT00777C.TXT
_cod_data_source_block x70cl41
_cod_depositor_comments
;
The following automatic conversions were performed:
'_symmetry_cell_setting' value 'Triclinic' changed to 'triclinic'
according to '/home/saulius/struct/CIF-dictionaries/cif_core.dic'
dictionary named 'cif_core.dic' version 2.4.1 from 2010-06-29.

Automatic conversion script
Id: cif_fix_enum 1555 2011-01-17 13:19:09Z saulius 
;
_cod_original_sg_symbol_H-M P-1
_cod_database_code 7014416

loop_
_symmetry_equiv_pos_as_xyz
'x, y, z'
'-x, -y, -z'

loop_
_atom_site_label
_atom_site_type_symbol
_atom_site_fract_x
_atom_site_fract_y
_atom_site_fract_z
_atom_site_U_iso_or_equiv
_atom_site_adp_type
_atom_site_occupancy
_atom_site_symmetry_multiplicity
_atom_site_calc_flag
_atom_site_refinement_flags
_atom_site_disorder_assembly
_atom_site_disorder_group
F1 F 0.2908(3) 0.6596(3) 1.07287(17) 0.0236(8) Uani 1 1 d . . .
F2 F 0.0982(3) 0.6626(3) 1.08479(17) 0.0263(8) Uani 1 1 d . . .
F3 F 0.2057(3) 0.6207(3) 1.16950(17) 0.0305(9) Uani 1 1 d . . .
F4 F -0.1496(3) 0.8106(3) 1.11780(17) 0.0306(9) Uani 1 1 d U . .
F5 F -0.1536(3) 0.7979(3) 1.22670(18) 0.0296(9) Uani 1 1 d . . .
F6 F -0.0523(3) 0.7012(3) 1.1704(2) 0.0318(9) Uani 1 1 d . . .
F7 F -0.0818(3) 1.0600(3) 1.3967(2) 0.0360(10) Uani 1 1 d . . .
F8 F -0.1313(3) 0.9017(4) 1.34215(19) 0.0415(10) Uani 1 1 d . . .
F9 F 0.0067(3) 0.9265(4) 1.4231(2) 0.0456(12) Uani 1 1 d . . .
F10 F 0.2460(4) 0.8983(3) 1.47919(19) 0.0488(12) Uani 1 1 d . . .
F11 F 0.1943(4) 1.0550(4) 1.4946(2) 0.0532(13) Uani 1 1 d . . .
F12 F 0.3802(3) 1.0455(4) 1.51286(18) 0.0421(10) Uani 1 1 d . . .
F13 F 0.8338(3) 1.2902(3) 1.03903(17) 0.0245(8) Uani 1 1 d . . .
F14 F 0.8819(3) 1.3997(3) 1.12791(17) 0.0258(8) Uani 1 1 d U . .
F15 F 0.7723(3) 1.4446(3) 1.04448(17) 0.0224(8) Uani 1 1 d . . .
C76 C 0.5514(5) 1.3192(5) 1.4536(3) 0.0203(13) Uani 1 1 d D . .
F16 F 0.6737(5) 1.3299(6) 1.4626(4) 0.0265(14) Uani 0.80 1 d PDU . .
F17 F 0.5292(6) 1.4205(5) 1.4588(3) 0.0298(14) Uani 0.80 1 d PDU . .
F18 F 0.4971(5) 1.2596(6) 1.5050(3) 0.0303(15) Uani 0.80 1 d PD . .
F28 F 0.485(3) 1.385(3) 1.4806(17) 0.084(13) Uani 0.20 1 d PDU . .
F29 F 0.670(2) 1.376(3) 1.4540(19) 0.064(11) Uani 0.20 1 d PDU . .
F30 F 0.546(4) 1.240(3) 1.5008(19) 0.096(16) Uani 0.20 1 d PDU . .
F19 F 0.7049(3) 1.5778(3) 1.12572(19) 0.0276(8) Uani 1 1 d . . .
F20 F 0.5346(3) 1.6125(3) 1.08481(18) 0.0300(9) Uani 1 1 d . . .
F21 F 0.5844(3) 1.6404(3) 1.19186(18) 0.0292(8) Uani 1 1 d . . .
C78 C 0.4574(4) 1.5492(5) 1.3413(3) 0.0203(13) Uani 1 1 d D . .
F22 F 0.4423(5) 1.6352(4) 1.3036(3) 0.0228(11) Uani 0.80 1 d PD . .
F23 F 0.5759(4) 1.5761(4) 1.3642(3) 0.0247(12) Uani 0.80 1 d PDU . .
F24 F 0.3836(4) 1.5479(4) 1.3940(2) 0.0185(10) Uani 0.80 1 d PD . .
F25 F 0.367(3) 1.573(4) 1.376(2) 0.13(2) Uani 0.20 1 d PDU . .
F26 F 0.504(4) 1.635(3) 1.3031(17) 0.106(15) Uani 0.20 1 d PDU . .
F27 F 0.548(2) 1.544(2) 1.3884(11) 0.045(7) Uani 0.20 1 d PDU . .
C1 C 0.2556(4) 0.8131(5) 1.1404(3) 0.0156(12) Uani 1 1 d . . .
C2 C 0.2126(4) 0.8978(4) 1.0942(3) 0.0136(11) Uani 1 1 d U . .
C3 C 0.1026(4) 0.9254(4) 1.1114(3) 0.0133(11) Uani 1 1 d U . .
C4 C 0.0359(4) 0.9007(5) 1.1808(3) 0.0160(11) Uani 1 1 d U . .
C5 C 0.1303(4) 0.8827(5) 1.2355(3) 0.0155(12) Uani 1 1 d . . .
C6 C 0.2232(4) 0.8317(5) 1.2141(3) 0.0178(12) Uani 1 1 d . . .
C7 C 0.3279(4) 0.8335(5) 1.2569(3) 0.0173(12) Uani 1 1 d . . .
C8 C 0.4369(4) 0.8370(4) 1.2160(3) 0.0153(12) Uani 1 1 d . . .
C9 C 0.4007(4) 0.8418(4) 1.1465(3) 0.0139(11) Uani 1 1 d . . .
C10 C 0.4765(4) 0.9066(5) 1.1016(3) 0.0149(11) Uani 1 1 d . . .
C11 C 0.4312(4) 0.9591(5) 1.0402(3) 0.0153(12) Uani 1 1 d . . .
C12 C 0.2953(4) 0.9670(4) 1.0484(3) 0.0132(11) Uani 1 1 d . . .
C13 C 0.2658(4) 1.0630(5) 1.0232(3) 0.0138(11) Uani 1 1 d . . .
C14 C 0.1505(4) 1.0903(4) 1.0389(2) 0.0104(10) Uani 1 1 d U . .
C15 C 0.0708(4) 1.0224(4) 1.0840(3) 0.0129(10) Uani 1 1 d U . .
C16 C 0.0043(4) 1.0729(4) 1.1327(3) 0.0117(10) Uani 1 1 d U . .
C17 C -0.0042(4) 1.0103(4) 1.1940(3) 0.0117(10) Uani 1 1 d U . .
C18 C 0.0098(4) 1.0646(5) 1.2563(3) 0.0155(12) Uani 1 1 d U . .
C19 C 0.0669(4) 1.0218(5) 1.3198(3) 0.0171(12) Uani 1 1 d . . .
C20 C 0.1444(4) 0.9394(5) 1.3017(3) 0.0154(12) Uani 1 1 d . . .
C21 C 0.2501(4) 0.9413(5) 1.3426(3) 0.0166(12) Uani 1 1 d . . .
C22 C 0.3416(4) 0.8889(5) 1.3210(3) 0.0154(12) Uani 1 1 d . . .
C23 C 0.4657(5) 0.9496(5) 1.3460(3) 0.0182(13) Uani 1 1 d . . .
C24 C 0.5697(4) 0.9524(5) 1.3079(3) 0.0159(12) Uani 1 1 d . . .
C25 C 0.5556(4) 0.8952(5) 1.2414(3) 0.0162(12) Uani 1 1 d . . .
C26 C 0.6363(4) 0.9651(5) 1.1949(3) 0.0134(11) Uani 1 1 d U . .
C27 C 0.5962(4) 0.9729(5) 1.1267(3) 0.0150(12) Uani 1 1 d . . .
C28 C 0.6252(4) 1.0777(5) 1.0932(3) 0.0146(12) Uani 1 1 d U . .
C29 C 0.5338(4) 1.0795(5) 1.0341(3) 0.0173(12) Uani 1 1 d . . .
C30 C 0.4857(4) 1.1855(4) 1.0374(3) 0.0108(11) Uani 1 1 d . . .
C31 C 0.3591(4) 1.1731(5) 1.0186(3) 0.0145(12) Uani 1 1 d U . .
C32 C 0.2977(4) 1.2592(4) 1.0306(3) 0.0128(11) Uani 1 1 d . . .
C33 C 0.1665(4) 1.2108(4) 1.0425(3) 0.0113(10) Uani 1 1 d U . .
C34 C 0.1034(4) 1.2599(4) 1.0888(3) 0.0118(10) Uani 1 1 d U . .
C35 C 0.0197(4) 1.1904(4) 1.1351(3) 0.0126(10) Uani 1 1 d U . .
C36 C 0.0342(4) 1.2469(5) 1.2008(3) 0.0140(11) Uani 1 1 d U . .
C37 C 0.0323(4) 1.1847(4) 1.2596(3) 0.0116(10) Uani 1 1 d U . .
C38 C 0.1226(4) 1.2257(5) 1.3151(3) 0.0154(12) Uani 1 1 d . . .
C39 C 0.1557(4) 1.1350(5) 1.3475(3) 0.0149(12) Uani 1 1 d . . .
C40 C 0.2753(4) 1.1463(5) 1.3758(3) 0.0160(12) Uani 1 1 d . . .
C41 C 0.3111(4) 1.0378(5) 1.3959(3) 0.0153(12) Uani 1 1 d . . .
C42 C 0.4501(4) 1.0457(5) 1.3834(3) 0.0156(12) Uani 1 1 d U . .
C43 C 0.5355(5) 1.1458(5) 1.3786(3) 0.0191(13) Uani 1 1 d . . .
C44 C 0.6409(4) 1.1521(5) 1.3362(3) 0.0169(12) Uani 1 1 d U . .
C45 C 0.6605(4) 1.0565(5) 1.3017(3) 0.0151(11) Uani 1 1 d U . .
C46 C 0.7010(4) 1.0654(5) 1.2324(3) 0.0163(11) Uani 1 1 d U . .
C47 C 0.7220(4) 1.1660(5) 1.1995(3) 0.0129(11) Uani 1 1 d U . .
C48 C 0.6865(4) 1.1722(5) 1.1293(3) 0.0140(11) Uani 1 1 d U . .
C49 C 0.6711(4) 1.2922(4) 1.1154(3) 0.0137(11) Uani 1 1 d . . .
C50 C 0.5492(4) 1.2867(5) 1.0742(3) 0.0148(12) Uani 1 1 d . . .
C51 C 0.4860(4) 1.3693(4) 1.0891(3) 0.0139(11) Uani 1 1 d U . .
C52 C 0.3603(4) 1.3561(4) 1.0668(3) 0.0127(11) Uani 1 1 d U . .
C53 C 0.2950(4) 1.4068(4) 1.1154(3) 0.0131(11) Uani 1 1 d U . .
C54 C 0.1684(4) 1.3623(5) 1.1267(3) 0.0141(11) Uani 1 1 d U . .
C55 C 0.1261(4) 1.3534(5) 1.1955(3) 0.0147(11) Uani 1 1 d U . .
C56 C 0.2122(4) 1.3926(5) 1.2494(3) 0.0151(12) Uani 1 1 d . . .
C57 C 0.2097(4) 1.3283(5) 1.3098(3) 0.0140(11) Uani 1 1 d . . .
C58 C 0.3327(4) 1.3399(5) 1.3379(3) 0.0145(11) Uani 1 1 d . . .
C59 C 0.3653(4) 1.2520(5) 1.3710(3) 0.0138(11) Uani 1 1 d . . .
C60 C 0.5056(4) 1.2605(5) 1.3839(3) 0.0177(12) Uani 1 1 d . . .
C61 C 0.5779(4) 1.3213(5) 1.3230(3) 0.0164(11) Uani 1 1 d U . .
C62 C 0.6630(4) 1.2585(5) 1.3018(3) 0.0171(12) Uani 1 1 d U . .
C63 C 0.7026(4) 1.2657(4) 1.2356(3) 0.0138(11) Uani 1 1 d U . .
C64 C 0.6590(4) 1.3360(4) 1.1889(3) 0.0132(11) Uani 1 1 d U . .
C65 C 0.5782(4) 1.3994(4) 1.2093(3) 0.0142(11) Uani 1 1 d U . .
C66 C 0.5136(4) 1.4515(4) 1.1529(3) 0.0140(11) Uani 1 1 d . . .
C67 C 0.3797(4) 1.4536(4) 1.1719(3) 0.0119(11) Uani 1 1 d U . .
C68 C 0.3401(4) 1.4456(4) 1.2366(3) 0.0151(12) Uani 1 1 d . . .
C69 C 0.4221(4) 1.4352(5) 1.2994(3) 0.0164(12) Uani 1 1 d . . .
C70 C 0.5361(4) 1.3922(4) 1.2786(3) 0.0141(11) Uani 1 1 d U . .
C71 C 0.2117(5) 0.6877(5) 1.1160(3) 0.0214(13) Uani 1 1 d . . .
C72 C -0.0813(5) 0.8007(5) 1.1741(3) 0.0183(13) Uani 1 1 d . . .
C73 C -0.0360(5) 0.9777(5) 1.3717(3) 0.0217(14) Uani 1 1 d . . .
C74 C 0.2816(5) 1.0062(5) 1.4707(3) 0.0212(13) Uani 1 1 d . . .
C75 C 0.7900(4) 1.3587(5) 1.0807(3) 0.0180(13) Uani 1 1 d . . .
C77 C 0.5852(5) 1.5716(5) 1.1379(3) 0.0180(13) Uani 1 1 d . . .
C79 C 0.9842(11) 1.6333(8) 1.4429(5) 0.065(3) Uani 1 1 d . . .
C80 C 1.0978(7) 1.6388(7) 1.4098(5) 0.054(2) Uani 1 1 d . . .
H80 H 1.1757 1.6672 1.4337 0.064 Uiso 1 1 calc R . .
C81 C 1.0942(6) 1.6020(7) 1.3415(4) 0.0457(19) Uani 1 1 d . . .
H81 H 1.1698 1.6056 1.3185 0.055 Uiso 1 1 calc R . .
C82 C 0.9836(8) 1.5615(8) 1.3085(5) 0.061(2) Uani 1 1 d . . .
H82 H 0.9829 1.5344 1.2626 0.073 Uiso 1 1 calc R . .
C83 C 0.8749(8) 1.5577(9) 1.3373(6) 0.075(3) Uani 1 1 d . . .
H83 H 0.7985 1.5310 1.3118 0.090 Uiso 1 1 calc R . .
C84 C 0.8744(8) 1.5920(9) 1.4030(6) 0.073(3) Uani 1 1 d . . .
H84 H 0.7963 1.5881 1.4232 0.088 Uiso 1 1 calc R . .
C85 C 0.9843(13) 1.6681(10) 1.5180(6) 0.092(4) Uani 1 1 d . . .
H85A H 0.9005 1.6751 1.5295 0.138 Uiso 1 1 calc R . .
H85B H 1.0444 1.7408 1.5264 0.138 Uiso 1 1 calc R . .
H85C H 1.0081 1.6109 1.5464 0.138 Uiso 1 1 calc R . .

loop_
_atom_site_aniso_label
_atom_site_aniso_U_11
_atom_site_aniso_U_22
_atom_site_aniso_U_33
_atom_site_aniso_U_23
_atom_site_aniso_U_13
_atom_site_aniso_U_12
F1 0.0130(14) 0.0253(19) 0.0297(18) -0.0044(15) -0.0001(13) -0.0003(13)
F2 0.0079(14) 0.030(2) 0.0338(19) -0.0059(16) -0.0051(13) -0.0083(13)
F3 0.0387(19) 0.0228(19) 0.0264(19) 0.0037(16) -0.0035(15) 0.0003(15)
F4 0.0156(14) 0.037(2) 0.0292(18) 0.0062(15) -0.0158(13) -0.0115(14)
F5 0.0110(14) 0.034(2) 0.036(2) -0.0017(17) 0.0067(14) -0.0104(14)
F6 0.0110(15) 0.021(2) 0.059(2) -0.0006(18) -0.0006(15) -0.0041(13)
F7 0.0272(18) 0.036(2) 0.047(2) -0.0012(19) 0.0208(17) 0.0090(17)
F8 0.0192(17) 0.055(3) 0.036(2) -0.0034(19) 0.0042(15) -0.0204(17)
F9 0.0229(18) 0.086(3) 0.036(2) 0.038(2) 0.0121(16) 0.0242(19)
F10 0.079(3) 0.034(2) 0.024(2) 0.0121(18) -0.002(2) -0.004(2)
F11 0.046(2) 0.094(4) 0.035(2) 0.027(2) 0.0184(19) 0.043(2)
F12 0.0333(19) 0.064(3) 0.0195(18) 0.0036(18) -0.0101(15) -0.0066(18)
F13 0.0129(14) 0.031(2) 0.0301(19) 0.0023(17) 0.0028(13) 0.0067(14)
F14 0.0083(12) 0.0340(17) 0.0294(16) -0.0018(14) -0.0084(12) -0.0048(12)
F15 0.0118(14) 0.0243(18) 0.0283(18) 0.0052(15) -0.0022(13) -0.0011(13)
C76 0.011(2) 0.025(4) 0.023(3) -0.001(3) -0.011(2) 0.003(2)
F16 0.011(2) 0.037(3) 0.029(3) -0.007(3) -0.0156(18) 0.005(2)
F17 0.042(3) 0.028(3) 0.021(3) -0.015(2) -0.020(2) 0.014(2)
F18 0.030(3) 0.041(4) 0.011(2) -0.003(2) -0.0037(19) -0.008(2)
F28 0.07(2) 0.14(3) 0.06(2) -0.032(19) -0.033(15) 0.062(19)
F29 0.051(15) 0.07(2) 0.044(16) -0.001(16) -0.023(12) -0.034(14)
F30 0.14(3) 0.07(2) 0.07(2) -0.021(17) -0.03(2) 0.01(2)
F19 0.0065(13) 0.0223(19) 0.051(2) -0.0044(17) 0.0025(14) -0.0026(13)
F20 0.0187(15) 0.029(2) 0.037(2) 0.0130(16) -0.0111(14) -0.0055(14)
F21 0.0223(16) 0.0237(19) 0.035(2) -0.0068(17) -0.0001(14) -0.0058(14)
C78 0.006(2) 0.025(3) 0.026(3) -0.002(3) -0.008(2) -0.002(2)
F22 0.029(3) 0.013(2) 0.024(2) 0.000(2) -0.006(2) 0.000(2)
F23 0.0084(18) 0.027(3) 0.035(3) -0.012(2) -0.0123(18) -0.0015(17)
F24 0.0151(19) 0.018(2) 0.020(2) -0.006(2) 0.0043(17) -0.0019(17)
F25 0.12(2) 0.12(2) 0.13(2) -0.007(10) -0.007(10) 0.034(11)
F26 0.13(3) 0.08(2) 0.08(2) -0.015(17) 0.01(2) -0.03(2)
F27 0.047(10) 0.048(11) 0.039(10) -0.010(8) -0.013(8) 0.010(8)
C1 0.002(2) 0.018(3) 0.024(3) 0.000(2) -0.0024(19) -0.0019(19)
C2 0.0073(19) 0.014(2) 0.016(2) -0.004(2) -0.0082(18) -0.0021(18)
C3 0.0072(17) 0.012(2) 0.017(2) -0.0025(18) -0.0053(16) -0.0028(16)
C4 0.0078(18) 0.021(2) 0.016(2) 0.0022(19) -0.0032(17) -0.0030(17)
C5 0.005(2) 0.020(3) 0.018(3) 0.007(2) -0.0006(19) -0.003(2)
C6 0.008(2) 0.019(3) 0.023(3) 0.004(2) -0.005(2) -0.004(2)
C7 0.011(2) 0.015(3) 0.024(3) 0.002(2) -0.002(2) 0.001(2)
C8 0.010(2) 0.014(3) 0.020(3) 0.001(2) -0.006(2) -0.001(2)
C9 0.007(2) 0.013(3) 0.022(3) -0.005(2) -0.004(2) 0.004(2)
C10 0.007(2) 0.016(3) 0.021(3) -0.006(2) -0.007(2) 0.003(2)
C11 0.006(2) 0.018(3) 0.020(3) -0.004(2) -0.0026(19) -0.002(2)
C12 0.007(2) 0.016(3) 0.014(3) -0.004(2) -0.0075(19) -0.001(2)
C13 0.006(2) 0.019(3) 0.013(3) -0.002(2) -0.0032(18) -0.002(2)
C14 0.0075(15) 0.0134(18) 0.0096(17) -0.0030(15) -0.0038(14) 0.0014(14)
C15 0.0080(16) 0.0147(18) 0.0146(18) -0.0001(15) -0.0067(14) 0.0010(14)
C16 0.0031(15) 0.0155(18) 0.0150(18) 0.0007(15) -0.0029(14) -0.0005(14)
C17 0.0055(15) 0.0139(19) 0.0149(18) -0.0027(16) 0.0001(14) 0.0007(14)
C18 0.0018(18) 0.025(3) 0.019(2) 0.003(2) 0.0013(18) 0.0015(18)
C19 0.007(2) 0.021(3) 0.021(3) -0.001(2) -0.003(2) -0.001(2)
C20 0.008(2) 0.017(3) 0.021(3) 0.005(2) -0.003(2) 0.000(2)
C21 0.010(2) 0.023(3) 0.014(3) 0.006(2) -0.003(2) -0.003(2)
C22 0.010(2) 0.020(3) 0.015(3) 0.006(2) -0.0014(19) 0.000(2)
C23 0.013(2) 0.020(3) 0.021(3) 0.000(3) -0.012(2) 0.003(2)
C24 0.010(2) 0.022(3) 0.017(3) 0.004(2) -0.008(2) 0.006(2)
C25 0.010(2) 0.015(3) 0.024(3) -0.002(2) -0.005(2) 0.005(2)
C26 0.006(2) 0.016(3) 0.021(3) -0.002(2) -0.0031(19) 0.0079(19)
C27 0.002(2) 0.018(3) 0.024(3) -0.006(2) -0.0021(19) 0.003(2)
C28 0.0018(19) 0.026(3) 0.015(3) 0.003(2) 0.0005(18) 0.0011(19)
C29 0.002(2) 0.024(3) 0.022(3) 0.003(2) -0.0032(19) -0.002(2)
C30 0.006(2) 0.011(3) 0.013(2) 0.004(2) -0.0008(18) -0.0019(19)
C31 0.006(2) 0.023(3) 0.013(2) -0.001(2) -0.0065(18) -0.001(2)
C32 0.005(2) 0.016(3) 0.015(3) 0.001(2) -0.0063(18) 0.000(2)
C33 0.0075(16) 0.0129(18) 0.0127(17) 0.0000(15) -0.0060(14) 0.0017(14)
C34 0.0068(15) 0.0127(18) 0.0157(18) 0.0010(15) -0.0048(14) 0.0028(14)
C35 0.0061(15) 0.0155(19) 0.0159(18) -0.0007(15) -0.0049(14) 0.0027(14)
C36 0.0033(19) 0.021(3) 0.019(2) 0.000(2) -0.0011(18) 0.0053(18)
C37 0.0050(15) 0.0150(19) 0.0146(18) -0.0014(16) 0.0014(14) 0.0021(14)
C38 0.005(2) 0.029(3) 0.013(3) 0.002(2) -0.0010(18) 0.005(2)
C39 0.006(2) 0.021(3) 0.016(3) -0.002(2) -0.0038(19) -0.001(2)
C40 0.009(2) 0.023(3) 0.015(3) -0.003(2) -0.004(2) 0.003(2)
C41 0.007(2) 0.021(3) 0.017(3) 0.000(2) -0.0074(19) 0.002(2)
C42 0.009(2) 0.024(3) 0.013(2) 0.003(2) -0.0072(18) 0.005(2)
C43 0.011(2) 0.026(3) 0.020(3) -0.002(3) -0.010(2) 0.005(2)
C44 0.0078(19) 0.024(3) 0.018(2) -0.001(2) -0.0097(18) 0.0023(18)
C45 0.0065(17) 0.022(2) 0.018(2) 0.0027(18) -0.0065(16) 0.0052(16)
C46 0.0047(17) 0.021(2) 0.022(2) 0.0027(19) -0.0043(17) 0.0022(17)
C47 0.0057(15) 0.0173(19) 0.0152(18) 0.0002(16) -0.0014(14) 0.0021(14)
C48 0.0015(19) 0.019(3) 0.021(3) 0.000(2) -0.0014(18) 0.0015(19)
C49 0.004(2) 0.014(3) 0.020(3) -0.002(2) -0.0063(19) -0.0009(19)
C50 0.003(2) 0.025(3) 0.013(3) 0.001(2) -0.0027(18) -0.003(2)
C51 0.0045(19) 0.016(3) 0.019(2) -0.001(2) -0.0057(18) -0.0020(18)
C52 0.006(2) 0.014(3) 0.017(3) 0.005(2) -0.0050(19) 0.0006(19)
C53 0.0056(18) 0.016(2) 0.015(2) 0.0034(18) -0.0049(16) -0.0024(16)
C54 0.0051(19) 0.018(3) 0.019(2) 0.001(2) -0.0066(18) 0.0023(18)
C55 0.003(2) 0.024(3) 0.016(3) -0.002(2) -0.0048(18) 0.0032(19)
C56 0.002(2) 0.023(3) 0.019(3) -0.004(2) -0.0020(19) 0.003(2)
C57 0.005(2) 0.020(3) 0.018(3) -0.008(2) -0.0013(19) 0.006(2)
C58 0.006(2) 0.023(3) 0.014(3) -0.005(2) -0.0034(19) 0.002(2)
C59 0.004(2) 0.024(3) 0.013(3) -0.001(2) -0.0040(18) 0.003(2)
C60 0.008(2) 0.024(3) 0.020(3) -0.002(3) -0.010(2) 0.004(2)
C61 0.0087(18) 0.020(2) 0.016(2) -0.0026(19) -0.0064(17) -0.0026(17)
C62 0.0073(18) 0.023(2) 0.019(2) 0.0010(19) -0.0094(17) -0.0001(17)
C63 0.0069(15) 0.0157(19) 0.0163(18) -0.0001(16) -0.0045(14) -0.0017(14)
C64 0.0073(16) 0.0146(19) 0.0151(18) 0.0011(15) -0.0025(14) -0.0024(14)
C65 0.0081(16) 0.0159(19) 0.0164(18) -0.0001(16) -0.0038(14) -0.0013(14)
C66 0.003(2) 0.017(3) 0.020(3) 0.000(2) -0.0018(19) -0.0003(19)
C67 0.0055(17) 0.011(2) 0.017(2) -0.0014(18) -0.0049(16) -0.0011(16)
C68 0.005(2) 0.014(3) 0.023(3) -0.001(2) -0.005(2) -0.0011(19)
C69 0.008(2) 0.022(3) 0.018(3) -0.001(2) -0.007(2) 0.002(2)
C70 0.0069(18) 0.015(2) 0.018(2) -0.0046(19) -0.0077(16) -0.0016(16)
C71 0.010(2) 0.029(3) 0.021(3) 0.006(3) -0.004(2) -0.004(2)
C72 0.012(2) 0.019(3) 0.020(3) 0.003(3) -0.004(2) -0.004(2)
C73 0.013(2) 0.030(4) 0.019(3) 0.003(3) -0.006(2) -0.001(2)
C74 0.009(2) 0.028(3) 0.026(3) 0.000(3) -0.002(2) 0.006(2)
C75 0.007(2) 0.025(3) 0.019(3) 0.002(3) -0.004(2) -0.003(2)
C77 0.011(2) 0.021(3) 0.018(3) 0.000(3) -0.008(2) -0.004(2)
C79 0.110(8) 0.044(5) 0.046(5) 0.009(4) 0.010(5) 0.026(5)
C80 0.041(4) 0.051(5) 0.067(6) -0.003(4) -0.027(4) 0.010(4)
C81 0.028(3) 0.052(5) 0.054(5) 0.006(4) -0.002(3) 0.003(3)
C82 0.045(5) 0.064(6) 0.063(6) -0.007(5) -0.020(4) -0.004(4)
C83 0.032(4) 0.091(8) 0.093(8) -0.021(6) -0.012(5) 0.001(5)
C84 0.031(4) 0.081(7) 0.103(9) 0.008(7) 0.007(5) 0.002(4)
C85 0.122(10) 0.079(8) 0.070(7) -0.003(6) 0.010(7) 0.015(7)

loop_
_atom_type_symbol
_atom_type_description
_atom_type_scat_dispersion_real
_atom_type_scat_dispersion_imag
_atom_type_scat_source
C C 0.0033 0.0016 'International Tables Vol C Tables 4.2.6.8 and 6.1.1.4'
F F 0.0171 0.0103 'International Tables Vol C Tables 4.2.6.8 and 6.1.1.4'
H H 0.0000 0.0000 'International Tables Vol C Tables 4.2.6.8 and 6.1.1.4'

loop_
_geom_angle_atom_site_label_1
_geom_angle_atom_site_label_2
_geom_angle_atom_site_label_3
_geom_angle
_geom_angle_site_symmetry_1
_geom_angle_site_symmetry_3
_geom_angle_publ_flag
F28 C76 F17 31.8(17) . . ?
F28 C76 F18 77.0(18) . . ?
F17 C76 F18 107.6(6) . . ?
F28 C76 F29 108(2) . . ?
F17 C76 F29 83.9(17) . . ?
F18 C76 F29 124.8(16) . . ?
F28 C76 F16 126.3(17) . . ?
F17 C76 F16 108.2(6) . . ?
F18 C76 F16 106.8(5) . . ?
F29 C76 F16 26.1(14) . . ?
F28 C76 F30 102(2) . . ?
F17 C76 F30 130(2) . . ?
F18 C76 F30 27.9(18) . . ?
F29 C76 F30 106(2) . . ?
F16 C76 F30 82.6(18) . . ?
F28 C76 C60 117.9(15) . . ?
F17 C76 C60 112.3(5) . . ?
F18 C76 C60 111.6(5) . . ?
F29 C76 C60 112.7(17) . . ?
F16 C76 C60 110.1(6) . . ?
F30 C76 C60 109(2) . . ?
F29 F16 C76 77(2) . . ?
F29 F16 F30 120(3) . . ?
C76 F16 F30 49.0(11) . . ?
F28 F17 C76 74.3(19) . . ?
F30 F18 C76 77.3(19) . . ?
F30 F18 F28 124(3) . . ?
C76 F18 F28 51.4(10) . . ?
F17 F28 C76 73.9(19) . . ?
F17 F28 F18 124(2) . . ?
C76 F28 F18 51.6(11) . . ?
F16 F29 C76 77(2) . . ?
F18 F30 C76 74.8(18) . . ?
F18 F30 F16 117(3) . . ?
C76 F30 F16 48.4(10) . . ?
F25 C78 F26 108(2) . . ?
F25 C78 F23 122(2) . . ?
F26 C78 F23 79.2(18) . . ?
F25 C78 F24 22.7(19) . . ?
F26 C78 F24 127(2) . . ?
F23 C78 F24 108.9(5) . . ?
F25 C78 F22 84(2) . . ?
F26 C78 F22 29.6(18) . . ?
F23 C78 F22 106.1(5) . . ?
F24 C78 F22 105.4(5) . . ?
F25 C78 F27 105(2) . . ?
F26 C78 F27 106.3(19) . . ?
F23 C78 F27 28.2(11) . . ?
F24 C78 F27 86.3(12) . . ?
F22 C78 F27 129.9(13) . . ?
F25 C78 C69 116(2) . . ?
F26 C78 C69 112.3(19) . . ?
F23 C78 C69 113.1(5) . . ?
F24 C78 C69 111.4(4) . . ?
F22 C78 C69 111.5(5) . . ?
F27 C78 C69 108.4(12) . . ?
F26 F22 C78 73(2) . . ?
F26 F22 F25 114(3) . . ?
C78 F22 F25 47.6(11) . . ?
F27 F23 C78 78.0(17) . . ?
F27 F23 F26 126(2) . . ?
C78 F23 F26 49.9(10) . . ?
F25 F24 C78 76(3) . . ?
F24 F25 C78 81(3) . . ?
F24 F25 F22 128(3) . . ?
C78 F25 F22 48.9(11) . . ?
F22 F26 C78 77.1(19) . . ?
F22 F26 F23 123(3) . . ?
C78 F26 F23 50.9(10) . . ?
F23 F27 C78 73.8(16) . . ?
C6 C1 C2 110.0(5) . . ?
C6 C1 C71 112.6(4) . . ?
C2 C1 C71 115.2(4) . . ?
C6 C1 C9 101.1(4) . . ?
C2 C1 C9 109.9(4) . . ?
C71 C1 C9 107.1(4) . . ?
C3 C2 C12 120.0(5) . . ?
C3 C2 C1 115.9(4) . . ?
C12 C2 C1 122.0(4) . . ?
C2 C3 C15 120.4(5) . . ?
C2 C3 C4 125.9(5) . . ?
C15 C3 C4 107.7(5) . . ?
C5 C4 C17 111.4(4) . . ?
C5 C4 C72 112.6(4) . . ?
C17 C4 C72 109.7(4) . . ?
C5 C4 C3 109.2(4) . . ?
C17 C4 C3 101.3(4) . . ?
C72 C4 C3 112.2(4) . . ?
C6 C5 C20 119.2(4) . . ?
C6 C5 C4 116.7(5) . . ?
C20 C5 C4 122.3(5) . . ?
C5 C6 C7 120.3(5) . . ?
C5 C6 C1 126.2(5) . . ?
C7 C6 C1 109.0(4) . . ?
C6 C7 C22 120.4(5) . . ?
C6 C7 C8 110.0(5) . . ?
C22 C7 C8 120.0(4) . . ?
C25 C8 C9 121.3(5) . . ?
C25 C8 C7 119.7(5) . . ?
C9 C8 C7 108.1(4) . . ?
C10 C9 C8 121.9(4) . . ?
C10 C9 C1 124.0(5) . . ?
C8 C9 C1 108.4(4) . . ?
C9 C10 C27 118.4(5) . . ?
C9 C10 C11 124.5(4) . . ?
C27 C10 C11 110.9(4) . . ?
C10 C11 C12 110.5(4) . . ?
C10 C11 C29 118.2(4) . 2_677 ?
C12 C11 C29 116.5(4) . 2_677 ?
C10 C11 C29 104.0(4) . . ?
C12 C11 C29 115.6(5) . . ?
C29 C11 C29 90.0(4) 2_677 . ?
C13 C12 C2 119.4(5) . . ?
C13 C12 C11 115.8(4) . . ?
C2 C12 C11 122.8(4) . . ?
C12 C13 C14 120.9(5) . . ?
C12 C13 C31 123.2(4) . . ?
C14 C13 C31 105.8(5) . . ?
C15 C14 C13 119.0(5) . . ?
C15 C14 C33 119.6(5) . . ?
C13 C14 C33 110.3(4) . . ?
C14 C15 C3 120.2(5) . . ?
C14 C15 C16 120.0(5) . . ?
C3 C15 C16 110.6(5) . . ?
C35 C16 C17 121.0(5) . . ?
C35 C16 C15 119.8(4) . . ?
C17 C16 C15 108.4(4) . . ?
C18 C17 C16 120.3(5) . . ?
C18 C17 C4 123.2(5) . . ?
C16 C17 C4 109.6(4) . . ?
C17 C18 C37 119.3(5) . . ?
C17 C18 C19 123.5(5) . . ?
C37 C18 C19 110.4(4) . . ?
C20 C19 C18 112.2(4) . . ?
C20 C19 C73 114.5(5) . . ?
C18 C19 C73 110.1(4) . . ?
C20 C19 C39 109.1(4) . . ?
C18 C19 C39 99.8(4) . . ?
C73 C19 C39 110.2(5) . . ?
C21 C20 C5 119.3(5) . . ?
C21 C20 C19 117.5(5) . . ?
C5 C20 C19 121.2(4) . . ?
C22 C21 C20 120.9(5) . . ?
C22 C21 C41 108.8(4) . . ?
C20 C21 C41 124.8(5) . . ?
C21 C22 C7 119.9(5) . . ?
C21 C22 C23 111.5(5) . . ?
C7 C22 C23 119.3(5) . . ?
C24 C23 C42 121.9(5) . . ?
C24 C23 C22 121.0(5) . . ?
C42 C23 C22 106.6(5) . . ?
C23 C24 C45 119.5(5) . . ?
C23 C24 C25 119.8(4) . . ?
C45 C24 C25 106.9(5) . . ?
C8 C25 C26 117.5(5) . . ?
C8 C25 C24 120.2(5) . . ?
C26 C25 C24 108.7(4) . . ?
C27 C26 C25 120.2(4) . . ?
C27 C26 C46 119.6(5) . . ?
C25 C26 C46 107.4(5) . . ?
C26 C27 C28 120.7(5) . . ?
C26 C27 C10 120.5(5) . . ?
C28 C27 C10 109.8(4) . . ?
C48 C28 C27 119.0(5) . . ?
C48 C28 C29 123.2(5) . . ?
C27 C28 C29 111.5(4) . . ?
C30 C29 C28 110.7(5) . . ?
C30 C29 C11 116.3(4) . 2_677 ?
C28 C29 C11 117.6(4) . 2_677 ?
C30 C29 C11 117.2(4) . . ?
C28 C29 C11 103.0(4) . . ?
C11 C29 C11 90.0(4) 2_677 . ?
C31 C30 C50 117.9(5) . . ?
C31 C30 C29 116.2(4) . . ?
C50 C30 C29 123.8(4) . . ?
C32 C31 C30 121.8(5) . . ?
C32 C31 C13 107.9(4) . . ?
C30 C31 C13 121.8(5) . . ?
C52 C32 C31 119.3(4) . . ?
C52 C32 C33 119.7(5) . . ?
C31 C32 C33 109.9(4) . . ?
C34 C33 C14 120.9(4) . . ?
C34 C33 C32 120.9(4) . . ?
C14 C33 C32 106.1(4) . . ?
C33 C34 C35 120.0(5) . . ?
C33 C34 C54 119.8(4) . . ?
C35 C34 C54 107.5(4) . . ?
C16 C35 C36 118.2(5) . . ?
C16 C35 C34 119.7(5) . . ?
C36 C35 C34 108.5(4) . . ?
C37 C36 C35 119.6(5) . . ?
C37 C36 C55 119.9(4) . . ?
C35 C36 C55 107.8(4) . . ?
C36 C37 C18 121.4(5) . . ?
C36 C37 C38 119.9(4) . . ?
C18 C37 C38 107.8(4) . . ?
C57 C38 C39 120.6(4) . . ?
C57 C38 C37 119.9(5) . . ?
C39 C38 C37 110.2(5) . . ?
C40 C39 C38 120.6(5) . . ?
C40 C39 C19 125.4(5) . . ?
C38 C39 C19 109.2(4) . . ?
C39 C40 C59 119.1(5) . . ?
C39 C40 C41 116.6(5) . . ?
C59 C40 C41 122.8(4) . . ?
C40 C41 C42 110.8(4) . . ?
C40 C41 C74 113.0(5) . . ?
C42 C41 C74 110.2(4) . . ?
C40 C41 C21 109.2(4) . . ?
C42 C41 C21 99.5(4) . . ?
C74 C41 C21 113.4(4) . . ?
C43 C42 C23 119.7(5) . . ?
C43 C42 C41 122.7(5) . . ?
C23 C42 C41 111.1(4) . . ?
C42 C43 C44 119.2(5) . . ?
C42 C43 C60 124.6(5) . . ?
C44 C43 C60 109.8(5) . . ?
C45 C44 C43 121.6(5) . . ?
C45 C44 C62 119.5(5) . . ?
C43 C44 C62 107.6(5) . . ?
C44 C45 C24 118.0(5) . . ?
C44 C45 C46 119.5(5) . . ?
C24 C45 C46 108.8(5) . . ?
C47 C46 C26 118.1(5) . . ?
C47 C46 C45 121.2(5) . . ?
C26 C46 C45 108.2(4) . . ?
C46 C47 C48 121.8(5) . . ?
C46 C47 C63 119.3(5) . . ?
C48 C47 C63 108.1(5) . . ?
C28 C48 C47 120.6(5) . . ?
C28 C48 C49 124.5(4) . . ?
C47 C48 C49 109.1(5) . . ?
C50 C49 C48 110.3(4) . . ?
C50 C49 C64 109.3(4) . . ?
C48 C49 C64 101.0(4) . . ?
C50 C49 C75 114.1(4) . . ?
C48 C49 C75 108.4(4) . . ?
C64 C49 C75 112.9(4) . . ?
C51 C50 C30 119.9(4) . . ?
C51 C50 C49 116.7(4) . . ?
C30 C50 C49 121.0(5) . . ?
C50 C51 C52 120.6(5) . . ?
C50 C51 C66 125.2(4) . . ?
C52 C51 C66 109.0(4) . . ?
C32 C52 C51 120.4(5) . . ?
C32 C52 C53 119.5(4) . . ?
C51 C52 C53 110.3(4) . . ?
C54 C53 C52 121.5(5) . . ?
C54 C53 C67 120.0(5) . . ?
C52 C53 C67 108.9(4) . . ?
C53 C54 C55 119.4(4) . . ?
C53 C54 C34 118.6(5) . . ?
C55 C54 C34 107.7(4) . . ?
C56 C55 C54 119.0(4) . . ?
C56 C55 C36 119.9(5) . . ?
C54 C55 C36 108.5(5) . . ?
C55 C56 C57 120.0(5) . . ?
C55 C56 C68 120.8(5) . . ?
C57 C56 C68 108.3(4) . . ?
C38 C57 C58 119.0(5) . . ?
C38 C57 C56 120.5(4) . . ?
C58 C57 C56 110.6(4) . . ?
C59 C58 C57 120.8(5) . . ?
C59 C58 C69 126.4(4) . . ?
C57 C58 C69 107.9(4) . . ?
C58 C59 C40 119.8(4) . . ?
C58 C59 C60 117.1(4) . . ?
C40 C59 C60 120.9(5) . . ?
C43 C60 C59 111.5(4) . . ?
C43 C60 C76 111.2(4) . . ?
C59 C60 C76 111.0(5) . . ?
C43 C60 C61 101.2(4) . . ?
C59 C60 C61 108.6(4) . . ?
C76 C60 C61 113.0(4) . . ?
C70 C61 C62 120.8(5) . . ?
C70 C61 C60 126.0(5) . . ?
C62 C61 C60 108.2(5) . . ?
C63 C62 C61 119.7(5) . . ?
C63 C62 C44 120.3(6) . . ?
C61 C62 C44 110.4(5) . . ?
C62 C63 C64 120.4(5) . . ?
C62 C63 C47 120.3(5) . . ?
C64 C63 C47 109.8(5) . . ?
C65 C64 C63 120.4(5) . . ?
C65 C64 C49 126.5(4) . . ?
C63 C64 C49 108.6(5) . . ?
C64 C65 C70 119.6(5) . . ?
C64 C65 C66 116.6(5) . . ?
C70 C65 C66 122.1(5) . . ?
C65 C66 C77 112.1(4) . . ?
C65 C66 C67 110.9(4) . . ?
C77 C66 C67 108.8(4) . . ?
C65 C66 C51 109.4(4) . . ?
C77 C66 C51 114.6(4) . . ?
C67 C66 C51 100.5(4) . . ?
C68 C67 C53 120.4(4) . . ?
C68 C67 C66 123.4(4) . . ?
C53 C67 C66 109.0(4) . . ?
C67 C68 C56 120.0(5) . . ?
C67 C68 C69 124.5(4) . . ?
C56 C68 C69 109.3(4) . . ?
C68 C69 C70 110.6(4) . . ?
C68 C69 C58 100.9(4) . . ?
C70 C69 C58 108.3(4) . . ?
C68 C69 C78 110.3(4) . . ?
C70 C69 C78 113.4(4) . . ?
C58 C69 C78 112.7(4) . . ?
C61 C70 C65 119.1(5) . . ?
C61 C70 C69 117.2(5) . . ?
C65 C70 C69 121.8(4) . . ?
F1 C71 F3 107.4(5) . . ?
F1 C71 F2 107.4(4) . . ?
F3 C71 F2 106.9(4) . . ?
F1 C71 C1 111.5(4) . . ?
F3 C71 C1 109.9(4) . . ?
F2 C71 C1 113.4(5) . . ?
F5 C72 F6 106.8(4) . . ?
F5 C72 F4 107.4(4) . . ?
F6 C72 F4 108.0(4) . . ?
F5 C72 C4 111.7(5) . . ?
F6 C72 C4 112.6(4) . . ?
F4 C72 C4 110.1(4) . . ?
F7 C73 F9 108.9(5) . . ?
F7 C73 F8 107.2(5) . . ?
F9 C73 F8 106.3(5) . . ?
F7 C73 C19 111.6(5) . . ?
F9 C73 C19 111.6(4) . . ?
F8 C73 C19 111.0(5) . . ?
F10 C74 F12 107.2(5) . . ?
F10 C74 F11 108.7(5) . . ?
F12 C74 F11 103.8(5) . . ?
F10 C74 C41 113.4(5) . . ?
F12 C74 C41 111.6(4) . . ?
F11 C74 C41 111.6(5) . . ?
F15 C75 F13 107.8(4) . . ?
F15 C75 F14 107.6(4) . . ?
F13 C75 F14 106.2(4) . . ?
F15 C75 C49 114.0(4) . . ?
F13 C75 C49 110.3(4) . . ?
F14 C75 C49 110.5(4) . . ?
F20 C77 F19 108.3(4) . . ?
F20 C77 F21 107.6(5) . . ?
F19 C77 F21 106.4(4) . . ?
F20 C77 C66 111.6(4) . . ?
F19 C77 C66 112.2(5) . . ?
F21 C77 C66 110.4(4) . . ?
C84 C79 C80 116.1(9) . . ?
C84 C79 C85 123.2(10) . . ?
C80 C79 C85 120.7(10) . . ?
C81 C80 C79 119.2(7) . . ?
C82 C81 C80 119.7(8) . . ?
C83 C82 C81 122.8(9) . . ?
C82 C83 C84 119.3(9) . . ?
C83 C84 C79 122.9(9) . . ?

loop_
_geom_bond_atom_site_label_1
_geom_bond_atom_site_label_2
_geom_bond_distance
_geom_bond_site_symmetry_2
_geom_bond_publ_flag
F1 C71 1.329(7) . ?
F2 C71 1.340(6) . ?
F3 C71 1.334(6) . ?
F4 C72 1.339(6) . ?
F5 C72 1.316(7) . ?
F6 C72 1.329(7) . ?
F7 C73 1.320(7) . ?
F8 C73 1.333(6) . ?
F9 C73 1.326(7) . ?
F10 C74 1.298(7) . ?
F11 C74 1.336(7) . ?
F12 C74 1.332(6) . ?
F13 C75 1.338(7) . ?
F14 C75 1.346(6) . ?
F15 C75 1.326(7) . ?
C76 F28 1.321(19) . ?
C76 F17 1.319(9) . ?
C76 F18 1.326(8) . ?
C76 F29 1.326(19) . ?
C76 F16 1.329(7) . ?
C76 F30 1.340(19) . ?
C76 C60 1.540(8) . ?
F16 F29 0.60(3) . ?
F16 F30 1.76(3) . ?
F17 F28 0.72(4) . ?
F18 F30 0.64(4) . ?
F18 F28 1.65(3) . ?
F19 C77 1.332(6) . ?
F20 C77 1.325(6) . ?
F21 C77 1.337(7) . ?
C78 F25 1.31(2) . ?
C78 F26 1.311(19) . ?
C78 F23 1.330(6) . ?
C78 F24 1.330(7) . ?
C78 F22 1.334(8) . ?
C78 F27 1.354(17) . ?
C78 C69 1.562(8) . ?
F22 F26 0.68(4) . ?
F22 F25 1.76(4) . ?
F23 F27 0.65(2) . ?
F23 F26 1.68(3) . ?
F24 F25 0.52(4) . ?
C1 C6 1.521(8) . ?
C1 C2 1.533(7) . ?
C1 C71 1.553(8) . ?
C1 C9 1.553(6) . ?
C2 C3 1.383(7) . ?
C2 C12 1.435(7) . ?
C3 C15 1.422(7) . ?
C3 C4 1.562(7) . ?
C4 C5 1.526(7) . ?
C4 C17 1.526(8) . ?
C4 C72 1.551(7) . ?
C5 C6 1.390(8) . ?
C5 C20 1.443(8) . ?
C6 C7 1.400(7) . ?
C7 C22 1.400(8) . ?
C7 C8 1.456(8) . ?
C8 C25 1.402(7) . ?
C8 C9 1.412(7) . ?
C9 C10 1.360(7) . ?
C10 C27 1.439(6) . ?
C10 C11 1.500(7) . ?
C11 C12 1.536(7) . ?
C11 C29 1.605(8) 2_677 ?
C11 C29 1.635(7) . ?
C12 C13 1.384(8) . ?
C13 C14 1.429(7) . ?
C13 C31 1.491(7) . ?
C14 C15 1.402(7) . ?
C14 C33 1.439(7) . ?
C15 C16 1.437(8) . ?
C16 C35 1.403(7) . ?
C16 C17 1.428(7) . ?
C17 C18 1.362(8) . ?
C18 C37 1.428(8) . ?
C18 C19 1.532(7) . ?
C19 C20 1.511(8) . ?
C19 C73 1.550(8) . ?
C19 C39 1.566(7) . ?
C20 C21 1.389(7) . ?
C21 C22 1.389(8) . ?
C21 C41 1.568(7) . ?
C22 C23 1.457(7) . ?
C23 C24 1.380(8) . ?
C23 C42 1.418(9) . ?
C24 C45 1.427(7) . ?
C24 C25 1.453(8) . ?
C25 C26 1.435(7) . ?
C26 C27 1.406(7) . ?
C26 C46 1.436(8) . ?
C27 C28 1.420(8) . ?
C28 C48 1.362(8) . ?
C28 C29 1.514(7) . ?
C29 C30 1.513(8) . ?
C29 C11 1.605(8) 2_677 ?
C30 C31 1.405(6) . ?
C30 C50 1.434(7) . ?
C31 C32 1.399(8) . ?
C32 C52 1.388(7) . ?
C32 C33 1.453(6) . ?
C33 C34 1.372(8) . ?
C34 C35 1.448(7) . ?
C34 C54 1.460(7) . ?
C35 C36 1.433(7) . ?
C36 C37 1.386(7) . ?
C36 C55 1.453(7) . ?
C37 C38 1.449(7) . ?
C38 C57 1.392(7) . ?
C38 C39 1.402(8) . ?
C39 C40 1.389(7) . ?
C40 C59 1.434(7) . ?
C40 C41 1.524(8) . ?
C41 C42 1.540(7) . ?
C41 C74 1.544(8) . ?
C42 C43 1.360(8) . ?
C43 C44 1.436(8) . ?
C43 C60 1.515(8) . ?
C44 C45 1.400(9) . ?
C44 C62 1.446(8) . ?
C45 C46 1.439(8) . ?
C46 C47 1.371(8) . ?
C47 C48 1.425(7) . ?
C47 C63 1.458(8) . ?
C48 C49 1.543(8) . ?
C49 C50 1.532(6) . ?
C49 C64 1.544(7) . ?
C49 C75 1.549(7) . ?
C50 C51 1.388(8) . ?
C51 C52 1.409(6) . ?
C51 C66 1.563(8) . ?
C52 C53 1.428(8) . ?
C53 C54 1.397(6) . ?
C53 C67 1.441(7) . ?
C54 C55 1.434(8) . ?
C55 C56 1.395(7) . ?
C56 C57 1.428(8) . ?
C56 C68 1.436(6) . ?
C57 C58 1.422(6) . ?
C58 C59 1.376(8) . ?
C58 C69 1.556(7) . ?
C59 C60 1.538(6) . ?
C60 C61 1.554(8) . ?
C61 C70 1.382(8) . ?
C61 C62 1.412(8) . ?
C62 C63 1.376(8) . ?
C63 C64 1.415(7) . ?
C64 C65 1.375(8) . ?
C65 C70 1.443(8) . ?
C65 C66 1.525(7) . ?
C66 C77 1.528(7) . ?
C66 C67 1.539(7) . ?
C67 C68 1.347(8) . ?
C68 C69 1.529(7) . ?
C69 C70 1.535(7) . ?
C79 C84 1.401(14) . ?
C79 C80 1.415(13) . ?
C79 C85 1.522(14) . ?
C80 C81 1.398(12) . ?
C81 C82 1.341(10) . ?
C82 C83 1.331(13) . ?
C83 C84 1.344(15) . ?
